data_8101436
loop_
_publ_author_name
'Langhals, Heinz'
'Ismael, Rami'
'Polborn, Kurt'

_publ_section_title
;
Crystal structure of N,N '-dimethyl-N ''-(1-methylpropyl)naphthalene-1 : 
4,5-tricarboxylic-4,5-imide-1,8-hydrazame, C19H19N3O3 and of N,N 
'-dimethyl-N ''-(1-hexylheptyl)naphthalene-1 : 
4,5-tricarboxylic-4,5-imide-1,8-hydrazame, C28H37N3O3, two naphthalene 
hydrazamimides
;
_journal_issue 1
_journal_name_full 'Zeitschrift f\"ur Kristallographie - New Crystal Structures'
_journal_page_first 35
_journal_page_last 37
_journal_volume 214
_journal_year 1999
_chemical_formula_sum 'C19 H19 N3 O3'
_chemical_formula_weight 337.37
_space_group_IT_number 2
_symmetry_cell_setting triclinic
_symmetry_space_group_name_Hall '-P 1'
_symmetry_space_group_name_H-M 'P -1'
_cell_angle_alpha 90.87(2)
_cell_angle_beta 96.28(3)
_cell_angle_gamma 108.41(2)
_cell_formula_units_Z 2
_cell_length_a 7.215(2)
_cell_length_b 8.5552(11)
_cell_length_c 13.694(4)
_cell_measurement_temperature 293(2)
_cell_volume 796.0(3)
_diffrn_ambient_temperature 293(2)
_exptl_crystal_density_diffrn 1.408
_refine_ls_R_factor_obs 0.0798
_refine_ls_wR_factor_obs 0.2036
_cod_database_code 8101436

loop_
_symmetry_equiv_pos_as_xyz
'x, y, z'
'-x, -y, -z'

loop_
_atom_site_aniso_label
_atom_site_aniso_U_11
_atom_site_aniso_U_22
_atom_site_aniso_U_33
_atom_site_aniso_U_23
_atom_site_aniso_U_13
_atom_site_aniso_U_12
N1 0.077(3) 0.056(3) 0.066(3) 0.003(2) 0.015(2) 0.030(2)
N2 0.059(3) 0.058(3) 0.065(3) 0.000(2) 0.008(2) 0.021(2)
N3 0.068(3) 0.051(3) 0.063(3) -0.015(2) 0.003(2) 0.023(2)
O1 0.124(4) 0.055(2) 0.078(3) -0.008(2) 0.008(2) 0.038(2)
O2 0.081(3) 0.060(2) 0.080(3) 0.015(2) 0.018(2) 0.025(2)
O3 0.130(4) 0.056(3) 0.093(3) 0.016(2) 0.016(3) 0.043(3)
C1 0.070(4) 0.040(3) 0.079(4) 0.003(3) 0.023(3) 0.022(3)
C2 0.049(3) 0.040(3) 0.060(3) -0.001(2) 0.017(2) 0.016(2)
C3 0.056(3) 0.036(3) 0.073(4) -0.005(3) 0.020(3) 0.017(2)
C4 0.054(3) 0.037(3) 0.077(4) 0.002(3) 0.020(3) 0.017(2)
C5 0.038(3) 0.049(3) 0.065(3) 0.004(3) 0.015(2) 0.014(2)
C6 0.051(3) 0.048(3) 0.078(4) 0.006(3) 0.020(3) 0.017(3)
C7 0.049(3) 0.044(3) 0.069(4) -0.008(3) 0.017(3) 0.016(2)
C8 0.083(4) 0.041(3) 0.096(5) -0.014(3) 0.011(3) 0.028(3)
C9 0.080(4) 0.041(3) 0.087(4) 0.003(3) 0.006(3) 0.030(3)
C10 0.064(3) 0.035(3) 0.073(4) 0.000(3) 0.015(3) 0.020(3)
C11 0.078(4) 0.044(3) 0.081(4) 0.006(3) 0.013(3) 0.024(3)
C12 0.039(3) 0.035(3) 0.069(4) 0.001(2) 0.017(2) 0.014(2)
C13 0.045(3) 0.037(3) 0.063(3) 0.001(2) 0.018(2) 0.016(2)
C14 0.119(6) 0.072(4) 0.073(4) 0.013(3) 0.022(4) 0.030(4)
C15 0.151(8) 0.122(7) 0.091(6) -0.002(5) 0.032(6) 0.043(6)
C16 0.165(10) 0.161(9) 0.120(8) 0.004(6) 0.058(7) 0.023(8)
C17 0.143(8) 0.128(7) 0.139(7) 0.029(6) -0.006(6) 0.073(6)
C18 0.101(5) 0.086(4) 0.064(4) 0.001(3) 0.001(3) 0.034(4)
C19 0.110(5) 0.074(4) 0.076(4) -0.026(3) 0.005(4) 0.040(4)

loop_
_atom_site_label
_atom_site_type_symbol
_atom_site_fract_x
_atom_site_fract_y
_atom_site_fract_z
_atom_site_U_iso_or_equiv
_atom_site_thermal_displace_type
_atom_site_occupancy
_atom_site_calc_flag
_atom_site_refinement_flags
_atom_site_disorder_group
N1 N 0.4332(6) 0.2960(5) 0.2973(3) 0.0639(12) Uani 1 d . .
N2 N 0.1151(6) 0.3493(5) -0.1973(3) 0.0603(12) Uani 1 d . .
N3 N 0.1460(6) 0.2020(5) -0.1654(3) 0.0604(12) Uani 1 d . .
O1 O 0.4673(7) 0.5661(5) 0.3245(3) 0.0838(13) Uani 1 d . .
O2 O 0.1379(6) 0.6158(4) -0.1712(3) 0.0724(12) Uani 1 d . .
O3 O 0.4025(7) 0.0247(5) 0.2674(3) 0.0898(14) Uani 1 d . .
C1 C 0.4225(8) 0.4473(6) 0.2665(4) 0.0608(15) Uani 1 d . .
C2 C 0.3519(7) 0.4553(5) 0.1626(4) 0.0486(13) Uani 1 d . .
C3 C 0.3382(7) 0.6019(6) 0.1276(4) 0.0537(13) Uani 1 d . .
H3 H 0.3694(7) 0.6940(6) 0.1707(4) 0.064 Uiso 1 calc R .
C4 C 0.2789(7) 0.6142(6) 0.0296(4) 0.0545(14) Uani 1 d . .
H4 H 0.2707(7) 0.7141(6) 0.0071(4) 0.065 Uiso 1 calc R .
C5 C 0.2319(7) 0.4790(6) -0.0349(4) 0.0499(13) Uani 1 d . .
C6 C 0.1606(7) 0.4888(6) -0.1383(4) 0.0576(14) Uani 1 d . .
C7 C 0.2041(7) 0.1880(6) -0.0695(4) 0.0533(14) Uani 1 d . .
C8 C 0.2335(8) 0.0445(6) -0.0329(5) 0.072(2) Uani 1 d . .
H8 H 0.2134(8) -0.0467(6) -0.0754(5) 0.086 Uiso 1 calc R .
C9 C 0.2919(8) 0.0380(6) 0.0658(5) 0.067(2) Uani 1 d . .
H9 H 0.3075(8) -0.0598(6) 0.0880(5) 0.081 Uiso 1 calc R .
C10 C 0.3286(8) 0.1689(6) 0.1335(4) 0.0560(14) Uani 1 d . .
C11 C 0.3895(8) 0.1532(6) 0.2350(4) 0.066(2) Uani 1 d . .
C12 C 0.2430(6) 0.3265(5) -0.0015(4) 0.0459(12) Uani 1 d . .
C13 C 0.3064(7) 0.3153(5) 0.0987(4) 0.0467(12) Uani 1 d . .
C14 C 0.5017(11) 0.2860(8) 0.4032(5) 0.088(2) Uani 1 d . .
H14 H 0.5262(11) 0.3972(8) 0.4322(5) 0.105 Uiso 1 calc R .
C15 C 0.3510(15) 0.1807(11) 0.4563(6) 0.120(3) Uani 1 d . .
H15A H 0.3217(15) 0.0678(11) 0.4312(6) 0.144 Uiso 1 calc R .
H15B H 0.4043(15) 0.1863(11) 0.5249(6) 0.144 Uiso 1 calc R .
C16 C 0.1765(15) 0.2166(13) 0.4516(6) 0.152(4) Uani 1 d . .
H16A H 0.0874(33) 0.1404(44) 0.4892(34) 0.183 Uiso 1 calc R .
H16B H 0.1188(45) 0.2074(70) 0.3843(7) 0.183 Uiso 1 calc R .
H16C H 0.2021(18) 0.3270(26) 0.4780(38) 0.183 Uiso 1 calc R .
C17 C 0.7051(12) 0.2563(10) 0.4208(6) 0.131(3) Uani 1 d . .
H17A H 0.7950(24) 0.3280(45) 0.3814(28) 0.157 Uiso 1 calc R .
H17B H 0.6891(17) 0.1436(19) 0.4027(35) 0.157 Uiso 1 calc R .
H17C H 0.7564(37) 0.2792(60) 0.4890(9) 0.157 Uiso 1 calc R .
C18 C 0.0007(10) 0.3371(8) -0.2925(4) 0.083(2) Uani 1 d . .
H18A H -0.1040(32) 0.2338(20) -0.3002(11) 0.100 Uiso 1 calc R .
H18B H 0.0839(15) 0.3435(44) -0.3434(4) 0.100 Uiso 1 calc R .
H18C H -0.0537(43) 0.4261(26) -0.2969(11) 0.100 Uiso 1 calc R .
C19 C 0.1701(10) 0.0920(7) -0.2419(4) 0.085(2) Uani 1 d . .
H19A H 0.2033(50) 0.1521(12) -0.2995(9) 0.101 Uiso 1 calc R .
H19B H 0.0494(18) 0.0028(24) -0.2577(18) 0.101 Uiso 1 calc R .
H19C H 0.2735(35) 0.0486(34) -0.2187(10) 0.101 Uiso 1 calc R .

loop_
_geom_bond_atom_site_label_1
_geom_bond_atom_site_label_2
_geom_bond_distance
_geom_bond_site_symmetry_2
_geom_bond_publ_flag
N1 C1 1.390(6) . ?
N1 C11 1.410(6) . ?
N1 C14 1.493(7) . ?
N2 C6 1.360(6) . ?
N2 N3 1.415(5) . ?
N2 C18 1.448(6) . ?
N3 C7 1.353(6) . ?
N3 C19 1.458(6) . ?
O1 C1 1.216(6) . ?
O2 C6 1.234(6) . ?
O3 C11 1.218(6) . ?
C1 C2 1.468(7) . ?
C2 C3 1.378(6) . ?
C2 C13 1.401(6) . ?
C3 C4 1.379(7) . ?
C4 C5 1.374(6) . ?
C5 C12 1.412(6) . ?
C5 C6 1.467(7) . ?
C7 C8 1.401(7) . ?
C7 C12 1.431(6) . ?
C8 C9 1.378(7) . ?
C9 C10 1.383(7) . ?
C10 C13 1.396(6) . ?
C10 C11 1.433(7) . ?
C12 C13 1.413(6) . ?
C14 C15 1.448(10) . ?
C14 C17 1.561(9) . ?
C15 C16 1.383(11) . ?
